data_4030675
loop_
_publ_author_name
'Imrich, Hans-Georg'
'Conrad, J\"urgen'
'Bubrin, Denis'
'Beifuss, Uwe'

_publ_section_title
;
 From nitrobenzenes to substituted tetrahydroquinolines in a single step
 by a domino reduction/imine formation/aza-diels-alder reaction.
;
_journal_issue 4
_journal_name_full 'The Journal of organic chemistry'
_journal_page_first 2319
_journal_page_last 2332
_journal_paper_doi 10.1021/jo502882y
_journal_volume 80
_journal_year 2015
_chemical_formula_moiety 'C18 H16 Br N'
_chemical_formula_sum 'C18 H16 Br N'
_chemical_formula_weight 326.23
_chemical_name_systematic
; 
 ? 
;
_space_group_IT_number 14
_symmetry_cell_setting monoclinic
_symmetry_space_group_name_Hall '-P 2yn'
_symmetry_space_group_name_H-M 'P 1 21/n 1'
_atom_sites_solution_hydrogens geom
_atom_sites_solution_primary direct
_atom_sites_solution_secondary difmap
_audit_creation_method SHELXL-97
_cell_angle_alpha 90.00
_cell_angle_beta 95.091(19)
_cell_angle_gamma 90.00
_cell_formula_units_Z 4
_cell_length_a 9.666(3)
_cell_length_b 9.8149(18)
_cell_length_c 15.315(3)
_cell_measurement_reflns_used 39
_cell_measurement_temperature 173(2)
_cell_measurement_theta_max 12.5
_cell_measurement_theta_min 4.5
_cell_volume 1447.2(6)
_computing_cell_refinement 'Bruker XSCANS'
_computing_data_collection 'Bruker XSCANS'
_computing_data_reduction 'Bruker SHELXTL'
_computing_molecular_graphics 'Bruker SHELXTL'
_computing_publication_material 'Bruker SHELXTL'
_computing_structure_refinement 'SHELXL-97 (Sheldrick, 1997)'
_computing_structure_solution 'SHELXS-97 (Sheldrick, 1990)'
_diffrn_ambient_temperature 173(2)
_diffrn_measured_fraction_theta_full 0.998
_diffrn_measured_fraction_theta_max 0.998
_diffrn_measurement_device_type 'Bruker P4'
_diffrn_measurement_method '\w scans'
_diffrn_radiation_monochromator graphite
_diffrn_radiation_source 'fine-focus sealed tube'
_diffrn_radiation_type MoK\a
_diffrn_radiation_wavelength 0.71073
_diffrn_reflns_av_R_equivalents 0.0623
_diffrn_reflns_av_sigmaI/netI 0.0466
_diffrn_reflns_limit_h_max 11
_diffrn_reflns_limit_h_min 0
_diffrn_reflns_limit_k_max 11
_diffrn_reflns_limit_k_min 0
_diffrn_reflns_limit_l_max 18
_diffrn_reflns_limit_l_min -18
_diffrn_reflns_number 2712
_diffrn_reflns_theta_full 24.99
_diffrn_reflns_theta_max 24.99
_diffrn_reflns_theta_min 2.40
_diffrn_standards_interval_count 298
_diffrn_standards_number 2
_exptl_absorpt_coefficient_mu 2.829
_exptl_absorpt_correction_type none
_exptl_crystal_colour colorless
_exptl_crystal_density_diffrn 1.497
_exptl_crystal_density_method 'not measured'
_exptl_crystal_description block
_exptl_crystal_F_000 664
_exptl_crystal_size_max 0.4
_exptl_crystal_size_mid 0.4
_exptl_crystal_size_min 0.38
_refine_diff_density_max 1.223
_refine_diff_density_min -1.512
_refine_diff_density_rms 0.139
_refine_ls_extinction_method none
_refine_ls_goodness_of_fit_ref 1.016
_refine_ls_hydrogen_treatment constr
_refine_ls_matrix_type full
_refine_ls_number_parameters 181
_refine_ls_number_reflns 2551
_refine_ls_number_restraints 0
_refine_ls_restrained_S_all 1.016
_refine_ls_R_factor_all 0.0626
_refine_ls_R_factor_gt 0.0528
_refine_ls_shift/su_max 0.000
_refine_ls_shift/su_mean 0.000
_refine_ls_structure_factor_coef Fsqd
_refine_ls_weighting_details 'calc w=1/[\s^2^(Fo^2^)+(0.0980P)^2^+0.0000P] where P=(Fo^2^+2Fc^2^)/3'
_refine_ls_weighting_scheme calc
_refine_ls_wR_factor_gt 0.1343
_refine_ls_wR_factor_ref 0.1378
_reflns_number_gt 2007
_reflns_number_total 2551
_reflns_threshold_expression >2sigma(I)
_cod_data_source_file jo502882y_si_001.cif
_cod_data_source_block im03
_cod_depositor_comments 'Adding full bibliography for 4030673--4030675.cif.'
_cod_original_cell_volume 1447.3(5)
_cod_original_sg_symbol_H-M 'P 21/n'
_cod_database_code 4030675

loop_
_symmetry_equiv_pos_as_xyz
'x, y, z'
'-x+1/2, y+1/2, -z+1/2'
'-x, -y, -z'
'x-1/2, -y-1/2, z-1/2'

loop_
_atom_site_label
_atom_site_type_symbol
_atom_site_fract_x
_atom_site_fract_y
_atom_site_fract_z
_atom_site_U_iso_or_equiv
_atom_site_adp_type
_atom_site_occupancy
_atom_site_symmetry_multiplicity
_atom_site_calc_flag
_atom_site_refinement_flags
N N 0.2612(4) 0.0206(4) 0.4758(2) 0.0263(8) Uani 1 1 d .
H0A H 0.3187 0.0880 0.4679 0.032 Uiso 1 1 calc R
Br1 Br 0.23266(5) 0.29385(4) 0.57520(3) 0.0318(2) Uani 1 1 d .
C1' C 0.3007(4) -0.0497(4) 0.3268(3) 0.0255(9) Uani 1 1 d .
C1 C 0.2746(6) -0.3496(5) 0.5722(3) 0.0377(11) Uani 1 1 d .
H1A H 0.2524 -0.4029 0.6209 0.045 Uiso 1 1 calc R
C2' C 0.2429(5) -0.0966(5) 0.2448(3) 0.0357(11) Uani 1 1 d .
H2'A H 0.1559 -0.1424 0.2405 0.043 Uiso 1 1 calc R
C2 C 0.3940(6) -0.3548(5) 0.5385(3) 0.0415(12) Uani 1 1 d .
H2A H 0.4689 -0.4114 0.5606 0.050 Uiso 1 1 calc R
C3A C 0.2482(4) -0.2215(4) 0.4407(3) 0.0275(10) Uani 1 1 d .
H3AA H 0.2070 -0.2855 0.3946 0.033 Uiso 1 1 calc R
C3 C 0.4003(5) -0.2615(5) 0.4608(3) 0.0361(11) Uani 1 1 d .
H3A H 0.4362 -0.3096 0.4106 0.043 Uiso 1 1 calc R
H3B H 0.4591 -0.1808 0.4759 0.043 Uiso 1 1 calc R
C3' C 0.3108(5) -0.0767(6) 0.1708(3) 0.0416(12) Uani 1 1 d .
H3'A H 0.2693 -0.1071 0.1157 0.050 Uiso 1 1 calc R
C4 C 0.2234(4) -0.0773(4) 0.4059(3) 0.0243(9) Uani 1 1 d .
H4A H 0.1218 -0.0670 0.3882 0.029 Uiso 1 1 calc R
C4' C 0.4374(6) -0.0138(5) 0.1757(3) 0.0421(12) Uani 1 1 d .
H4'A H 0.4839 -0.0005 0.1243 0.051 Uiso 1 1 calc R
C5A C 0.2035(4) 0.0042(4) 0.5553(2) 0.0226(9) Uani 1 1 d .
C5' C 0.4975(5) 0.0307(5) 0.2565(3) 0.0380(11) Uani 1 1 d .
H5'A H 0.5864 0.0727 0.2607 0.046 Uiso 1 1 calc R
C6 C 0.1895(4) 0.1146(4) 0.6113(3) 0.0260(9) Uani 1 1 d .
C6' C 0.4278(5) 0.0137(5) 0.3307(3) 0.0349(11) Uani 1 1 d .
H6'A H 0.4685 0.0464 0.3855 0.042 Uiso 1 1 calc R
C7 C 0.1373(4) 0.1003(5) 0.6927(3) 0.0289(10) Uani 1 1 d .
H7A H 0.1278 0.1771 0.7294 0.035 Uiso 1 1 calc R
C8 C 0.0992(5) -0.0297(5) 0.7189(3) 0.0302(10) Uani 1 1 d .
H8A H 0.0661 -0.0428 0.7749 0.036 Uiso 1 1 calc R
C9 C 0.1096(4) -0.1384(5) 0.6635(3) 0.0300(10) Uani 1 1 d .
H9A H 0.0803 -0.2258 0.6812 0.036 Uiso 1 1 calc R
C9A C 0.1618(4) -0.1240(4) 0.5824(3) 0.0248(9) Uani 1 1 d .
C9B C 0.1769(5) -0.2504(5) 0.5255(3) 0.0279(10) Uani 1 1 d .
H9BA H 0.0842 -0.2939 0.5108 0.034 Uiso 1 1 calc R

loop_
_atom_site_aniso_label
_atom_site_aniso_U_11
_atom_site_aniso_U_22
_atom_site_aniso_U_33
_atom_site_aniso_U_23
_atom_site_aniso_U_13
_atom_site_aniso_U_12
N 0.036(2) 0.0250(19) 0.0187(17) -0.0030(14) 0.0067(15) -0.0067(16)
Br1 0.0443(3) 0.0244(3) 0.0273(3) -0.00270(18) 0.00574(19) -0.00114(19)
C1' 0.030(2) 0.028(2) 0.018(2) -0.0006(17) 0.0010(17) 0.0058(18)
C1 0.063(3) 0.025(2) 0.025(2) -0.0019(19) 0.000(2) 0.000(2)
C2' 0.039(2) 0.043(3) 0.024(2) -0.007(2) -0.0029(19) 0.002(2)
C2 0.059(3) 0.029(3) 0.035(3) 0.000(2) -0.006(2) 0.013(2)
C3A 0.031(2) 0.029(2) 0.021(2) -0.0045(17) -0.0030(18) -0.0032(18)
C3 0.041(3) 0.032(2) 0.036(3) -0.004(2) 0.002(2) 0.004(2)
C3' 0.049(3) 0.054(3) 0.022(2) -0.002(2) 0.005(2) 0.013(3)
C4 0.027(2) 0.029(2) 0.0163(19) -0.0026(17) 0.0000(16) -0.0038(18)
C4' 0.058(3) 0.040(3) 0.031(3) 0.012(2) 0.017(2) 0.015(3)
C5A 0.023(2) 0.029(2) 0.0148(19) -0.0002(16) -0.0061(15) 0.0021(18)
C5' 0.042(3) 0.032(3) 0.042(3) 0.007(2) 0.012(2) -0.002(2)
C6 0.032(2) 0.027(2) 0.0181(19) 0.0033(17) -0.0041(17) 0.0001(19)
C6' 0.044(3) 0.037(3) 0.023(2) 0.000(2) 0.0003(19) -0.003(2)
C7 0.033(2) 0.034(2) 0.020(2) -0.0010(18) 0.0035(17) 0.0055(19)
C8 0.037(2) 0.038(3) 0.0151(19) 0.0023(18) 0.0029(17) 0.004(2)
C9 0.031(2) 0.029(2) 0.029(2) 0.0083(19) 0.0014(19) -0.0014(19)
C9A 0.028(2) 0.026(2) 0.019(2) 0.0021(17) -0.0047(16) -0.0008(18)
C9B 0.036(2) 0.027(2) 0.021(2) 0.0015(18) 0.0002(19) -0.0059(19)

loop_
_atom_type_symbol
_atom_type_description
_atom_type_scat_dispersion_real
_atom_type_scat_dispersion_imag
_atom_type_scat_source
C C 0.0033 0.0016 'International Tables Vol C Tables 4.2.6.8 and 6.1.1.4'
H H 0.0000 0.0000 'International Tables Vol C Tables 4.2.6.8 and 6.1.1.4'
N N 0.0061 0.0033 'International Tables Vol C Tables 4.2.6.8 and 6.1.1.4'
Br Br -0.2901 2.4595 'International Tables Vol C Tables 4.2.6.8 and 6.1.1.4'

loop_
_geom_angle_atom_site_label_1
_geom_angle_atom_site_label_2
_geom_angle_atom_site_label_3
_geom_angle
C5A N C4 118.1(3)
C5A N H0A 120.9
C4 N H0A 120.9
C6' C1' C2' 118.0(4)
C6' C1' C4 123.6(4)
C2' C1' C4 118.4(4)
C2 C1 C9B 112.3(4)
C2 C1 H1A 123.9
C9B C1 H1A 123.9
C3' C2' C1' 120.7(5)
C3' C2' H2'A 119.7
C1' C2' H2'A 119.7
C1 C2 C3 112.8(4)
C1 C2 H2A 123.6
C3 C2 H2A 123.6
C4 C3A C3 115.4(4)
C4 C3A C9B 113.2(3)
C3 C3A C9B 106.0(4)
C4 C3A H3AA 107.3
C3 C3A H3AA 107.3
C9B C3A H3AA 107.3
C2 C3 C3A 102.1(4)
C2 C3 H3A 111.3
C3A C3 H3A 111.3
C2 C3 H3B 111.3
C3A C3 H3B 111.3
H3A C3 H3B 109.2
C4' C3' C2' 120.7(5)
C4' C3' H3'A 119.7
C2' C3' H3'A 119.7
N C4 C1' 111.2(3)
N C4 C3A 109.5(3)
C1' C4 C3A 112.0(3)
N C4 H4A 108.0
C1' C4 H4A 108.0
C3A C4 H4A 108.0
C3' C4' C5' 119.5(4)
C3' C4' H4'A 120.3
C5' C4' H4'A 120.3
N C5A C9A 120.9(4)
N C5A C6 121.1(4)
C9A C5A C6 118.1(4)
C6' C5' C4' 119.9(5)
C6' C5' H5'A 120.0
C4' C5' H5'A 120.0
C7 C6 C5A 122.3(4)
C7 C6 Br1 117.3(3)
C5A C6 Br1 120.2(3)
C1' C6' C5' 121.2(4)
C1' C6' H6'A 119.4
C5' C6' H6'A 119.4
C6 C7 C8 118.3(4)
C6 C7 H7A 120.8
C8 C7 H7A 120.8
C9 C8 C7 119.8(4)
C9 C8 H8A 120.1
C7 C8 H8A 120.1
C8 C9 C9A 121.7(4)
C8 C9 H9A 119.1
C9A C9 H9A 119.1
C9 C9A C5A 119.7(4)
C9 C9A C9B 119.1(4)
C5A C9A C9B 121.1(4)
C1 C9B C9A 110.1(3)
C1 C9B C3A 102.2(4)
C9A C9B C3A 113.6(4)
C1 C9B H9BA 110.2
C9A C9B H9BA 110.2
C3A C9B H9BA 110.2

loop_
_geom_bond_atom_site_label_1
_geom_bond_atom_site_label_2
_geom_bond_distance
N C5A 1.392(5)
N C4 1.460(5)
N H0A 0.8800
Br1 C6 1.902(4)
C1' C6' 1.374(7)
C1' C2' 1.407(6)
C1' C4 1.503(5)
C1 C2 1.307(7)
C1 C9B 1.494(7)
C1 H1A 0.9500
C2' C3' 1.372(7)
C2' H2'A 0.9500
C2 C3 1.508(7)
C2 H2A 0.9500
C3A C4 1.524(6)
C3A C3 1.526(6)
C3A C9B 1.550(6)
C3A H3AA 1.0000
C3 H3A 0.9900
C3 H3B 0.9900
C3' C4' 1.367(7)
C3' H3'A 0.9500
C4 H4A 1.0000
C4' C5' 1.390(7)
C4' H4'A 0.9500
C5A C9A 1.395(6)
C5A C6 1.396(6)
C5' C6' 1.382(6)
C5' H5'A 0.9500
C6 C7 1.393(6)
C6' H6'A 0.9500
C7 C8 1.397(6)
C7 H7A 0.9500
C8 C9 1.372(6)
C8 H8A 0.9500
C9 C9A 1.390(6)
C9 H9A 0.9500
C9A C9B 1.530(6)
C9B H9BA 1.0000

loop_
_geom_torsion_atom_site_label_1
_geom_torsion_atom_site_label_2
_geom_torsion_atom_site_label_3
_geom_torsion_atom_site_label_4
_geom_torsion
C6' C1' C2' C3' -1.3(7)
C4 C1' C2' C3' -178.5(4)
C9B C1 C2 C3 -1.0(6)
C1 C2 C3 C3A -12.4(5)
C4 C3A C3 C2 146.2(4)
C9B C3A C3 C2 20.0(5)
C1' C2' C3' C4' 1.5(8)
C5A N C4 C1' -176.8(3)
C5A N C4 C3A -52.4(5)
C6' C1' C4 N 26.5(6)
C2' C1' C4 N -156.4(4)
C6' C1' C4 C3A -96.4(5)
C2' C1' C4 C3A 80.7(5)
C3 C3A C4 N -69.7(5)
C9B C3A C4 N 52.7(4)
C3 C3A C4 C1' 54.2(5)
C9B C3A C4 C1' 176.6(3)
C2' C3' C4' C5' -0.1(8)
C4 N C5A C9A 26.6(6)
C4 N C5A C6 -155.3(4)
C3' C4' C5' C6' -1.4(7)
N C5A C6 C7 -177.4(4)
C9A C5A C6 C7 0.7(6)
N C5A C6 Br1 6.1(5)
C9A C5A C6 Br1 -175.8(3)
C2' C1' C6' C5' -0.3(7)
C4 C1' C6' C5' 176.8(4)
C4' C5' C6' C1' 1.6(7)
C5A C6 C7 C8 0.7(6)
Br1 C6 C7 C8 177.3(3)
C6 C7 C8 C9 -2.1(6)
C7 C8 C9 C9A 2.2(7)
C8 C9 C9A C5A -0.8(6)
C8 C9 C9A C9B 177.2(4)
N C5A C9A C9 177.5(4)
C6 C5A C9A C9 -0.7(6)
N C5A C9A C9B -0.4(6)
C6 C5A C9A C9B -178.6(4)
C2 C1 C9B C9A -107.3(5)
C2 C1 C9B C3A 13.8(5)
C9 C9A C9B C1 -60.9(5)
C5A C9A C9B C1 117.0(4)
C9 C9A C9B C3A -174.9(4)
C5A C9A C9B C3A 3.0(6)
C4 C3A C9B C1 -148.1(4)
C3 C3A C9B C1 -20.7(5)
C4 C3A C9B C9A -29.5(5)
C3 C3A C9B C9A 98.0(4)
